data_1544173
loop_
_publ_author_name
'Qian, Mingxing'
'Engler-Chiurazzi, Elizabeth B'
'Lewis, Sara E.'
'Rath, Nigam P.'
'Simpkins, James W.'
'Covey, Douglas F.'

_publ_section_title
;
 Structure-activity studies of non-steroid analogues structurally-related
 to neuroprotective estrogens.
;
_journal_issue 41
_journal_name_full 'Organic &amp; biomolecular chemistry'
_journal_page_first 9790
_journal_page_last 9805
_journal_paper_doi 10.1039/c6ob01726f
_journal_volume 14
_journal_year 2016
_chemical_absolute_configuration ad
_chemical_formula_sum 'C20 H28 O2'
_chemical_formula_weight 300.42
_chemical_name_systematic
; 
 ? 
;
_space_group_IT_number 4
_symmetry_cell_setting monoclinic
_symmetry_space_group_name_Hall 'P 2yb'
_symmetry_space_group_name_H-M 'P 1 21 1'
_atom_sites_solution_hydrogens geom
_atom_sites_solution_primary direct
_atom_sites_solution_secondary difmap
_audit_creation_method SHELXL-97
_audit_update_record
;
2016-08-03 deposited with the CCDC.
2016-09-20 downloaded from the CCDC.
;
_cell_angle_alpha 90.00
_cell_angle_beta 98.153(2)
_cell_angle_gamma 90.00
_cell_formula_units_Z 2
_cell_length_a 5.9170(3)
_cell_length_b 11.5030(6)
_cell_length_c 12.0635(6)
_cell_measurement_reflns_used 9075
_cell_measurement_temperature 100(2)
_cell_measurement_theta_max 30.24
_cell_measurement_theta_min 2.46
_cell_volume 812.78(7)
_computing_cell_refinement 'Bruker-Apex II (Bruker, 2006)'
_computing_data_collection 'Bruker-Apex II (Bruker, 2006)'
_computing_data_reduction 'Bruker-SAINT   (Bruker, 2006)'
_computing_molecular_graphics 'Bruker-SHELXTL (Sheldrick, G.M., 2008)'
_computing_publication_material 'Bruker-SHELXTL (Sheldrick, G.M., 2008)'
_computing_structure_refinement 'Bruker-SHELXTL (Sheldrick, G.M., 2008)'
_computing_structure_solution 'Bruker-SHELXTL (Sheldrick, G.M., 2008)'
_diffrn_ambient_temperature 100(2)
_diffrn_measured_fraction_theta_full 0.999
_diffrn_measured_fraction_theta_max 0.998
_diffrn_measurement_device_type 'CCD area detector'
_diffrn_measurement_method 'phi and omega scans'
_diffrn_radiation_monochromator graphite
_diffrn_radiation_source 'fine-focus sealed tube'
_diffrn_radiation_type MoK\a
_diffrn_radiation_wavelength 0.71073
_diffrn_reflns_av_R_equivalents 0.0281
_diffrn_reflns_av_sigmaI/netI 0.0263
_diffrn_reflns_limit_h_max 8
_diffrn_reflns_limit_h_min -8
_diffrn_reflns_limit_k_max 16
_diffrn_reflns_limit_k_min -16
_diffrn_reflns_limit_l_max 17
_diffrn_reflns_limit_l_min -17
_diffrn_reflns_number 20540
_diffrn_reflns_theta_full 25.00
_diffrn_reflns_theta_max 30.24
_diffrn_reflns_theta_min 3.41
_exptl_absorpt_coefficient_mu 0.077
_exptl_absorpt_correction_T_max 0.9800
_exptl_absorpt_correction_T_min 0.9685
_exptl_absorpt_correction_type multi-scan
_exptl_absorpt_process_details 'sadabs v2008/1'
_exptl_crystal_colour colourless
_exptl_crystal_density_diffrn 1.228
_exptl_crystal_density_meas ?
_exptl_crystal_density_method 'not measured'
_exptl_crystal_description irregular
_exptl_crystal_F_000 328
_exptl_crystal_size_max 0.42
_exptl_crystal_size_mid 0.32
_exptl_crystal_size_min 0.26
_refine_diff_density_max 0.363
_refine_diff_density_min -0.172
_refine_diff_density_rms 0.042
_refine_ls_abs_structure_details 'Flack H D (1983), Acta Cryst. A39, 876-881'
_refine_ls_abs_structure_Flack 0.0(7)
_refine_ls_extinction_method none
_refine_ls_goodness_of_fit_ref 1.034
_refine_ls_hydrogen_treatment noref
_refine_ls_matrix_type full
_refine_ls_number_parameters 202
_refine_ls_number_reflns 4821
_refine_ls_number_restraints 1
_refine_ls_restrained_S_all 1.034
_refine_ls_R_factor_all 0.0376
_refine_ls_R_factor_gt 0.0353
_refine_ls_shift/su_max 0.000
_refine_ls_shift/su_mean 0.000
_refine_ls_structure_factor_coef Fsqd
_refine_ls_weighting_details 'calc w=1/[\s^2^(Fo^2^)+(0.0556P)^2^+0.1154P] where P=(Fo^2^+2Fc^2^)/3'
_refine_ls_weighting_scheme calc
_refine_ls_wR_factor_gt 0.0917
_refine_ls_wR_factor_ref 0.0935
_reflns_number_gt 4564
_reflns_number_total 4821
_reflns_threshold_expression >2sigma(I)
_cod_data_source_file c6ob01726f3.cif
_cod_data_source_block d13708
_cod_depositor_comments
;
The following automatic conversions were performed:

'_symmetry_cell_setting' value 'Monoclinic' changed to 'monoclinic'
according to
/usr/data/users/saulius/crontab/automatic-downloads/rss-feeds/RSC/lib/dictionaries/cif_core.dic
dictionary named 'cif_core.dic' version 2.4.2 from 2011-04-26.

'_exptl_crystal_density_meas' value 'no' was changed to '?' - the
value is perceived as not measured.

Automatic conversion script
Id: cif_fix_values 4268 2015-11-12 08:31:59Z antanas 

 Adding full bibliography for 1544171--1544174.cif.
;
_cod_original_sg_symbol_H-M P2~1~
_cod_database_code 1544173

loop_
_symmetry_equiv_pos_as_xyz
'x, y, z'
'-x, y+1/2, -z'

loop_
_atom_site_label
_atom_site_type_symbol
_atom_site_fract_x
_atom_site_fract_y
_atom_site_fract_z
_atom_site_U_iso_or_equiv
_atom_site_adp_type
_atom_site_occupancy
_atom_site_symmetry_multiplicity
_atom_site_calc_flag
_atom_site_refinement_flags
O1 O 0.20691(15) 0.47179(8) 0.96607(7) 0.02054(17) Uani 1 1 d .
H1 H 0.1479 0.4236 1.0058 0.031 Uiso 1 1 calc R
O7' O 0.86096(14) -0.18526(7) 0.84484(7) 0.01927(17) Uani 1 1 d .
C1 C 0.20998(18) 0.42431(10) 0.85716(9) 0.0158(2) Uani 1 1 d .
H1A H 0.0543 0.4329 0.8133 0.019 Uiso 1 1 calc R
C2 C 0.3817(2) 0.49185(10) 0.79674(10) 0.0204(2) Uani 1 1 d .
H2A H 0.5075 0.5232 0.8514 0.025 Uiso 1 1 calc R
H2B H 0.3052 0.5572 0.7531 0.025 Uiso 1 1 calc R
C3 C 0.47448(19) 0.40244(10) 0.71786(10) 0.0191(2) Uani 1 1 d .
H3A H 0.4543 0.4309 0.6396 0.023 Uiso 1 1 calc R
H3B H 0.6383 0.3862 0.7422 0.023 Uiso 1 1 calc R
C4 C 0.41128(19) 0.17659(9) 0.69385(9) 0.0151(2) Uani 1 1 d .
H4A H 0.5621 0.1595 0.7376 0.018 Uiso 1 1 calc R
H4B H 0.4307 0.1794 0.6137 0.018 Uiso 1 1 calc R
C5 C 0.24210(17) 0.07735(9) 0.71202(8) 0.01390(19) Uani 1 1 d .
C6 C 0.17752(18) 0.08444(10) 0.83234(9) 0.0157(2) Uani 1 1 d .
H6A H 0.0526 0.0286 0.8386 0.019 Uiso 1 1 calc R
H6B H 0.3110 0.0604 0.8864 0.019 Uiso 1 1 calc R
C7 C 0.10124(18) 0.20640(10) 0.86476(9) 0.01514(19) Uani 1 1 d .
H7A H -0.0424 0.2276 0.8166 0.018 Uiso 1 1 calc R
H7B H 0.0714 0.2056 0.9435 0.018 Uiso 1 1 calc R
C8 C 0.49989(18) 0.27565(10) 0.93631(9) 0.0171(2) Uani 1 1 d .
H8A H 0.4594 0.2759 1.0123 0.026 Uiso 1 1 calc R
H8B H 0.6111 0.3374 0.9294 0.026 Uiso 1 1 calc R
H8C H 0.5665 0.2003 0.9213 0.026 Uiso 1 1 calc R
C2' C 0.02028(19) 0.08632(11) 0.62789(10) 0.0203(2) Uani 1 1 d .
H2'1 H -0.1013 0.0413 0.6569 0.024 Uiso 1 1 calc R
H2'2 H -0.0289 0.1686 0.6219 0.024 Uiso 1 1 calc R
C3' C 0.0472(2) 0.04162(12) 0.51202(10) 0.0244(2) Uani 1 1 d .
H3'1 H -0.0947 0.0563 0.4598 0.029 Uiso 1 1 calc R
H3'2 H 0.1738 0.0832 0.4836 0.029 Uiso 1 1 calc R
C4' C 0.0970(2) -0.08737(11) 0.51771(9) 0.0211(2) Uani 1 1 d .
H4'1 H -0.0399 -0.1298 0.5344 0.025 Uiso 1 1 calc R
H4'2 H 0.1323 -0.1145 0.4442 0.025 Uiso 1 1 calc R
C5' C 0.4199(2) -0.21594(10) 0.59927(10) 0.0195(2) Uani 1 1 d .
H5' H 0.3733 -0.2675 0.5388 0.023 Uiso 1 1 calc R
C6' C 0.6084(2) -0.24529(10) 0.67623(10) 0.0192(2) Uani 1 1 d .
H6' H 0.6894 -0.3156 0.6691 0.023 Uiso 1 1 calc R
C7' C 0.67528(18) -0.16871(10) 0.76407(9) 0.0158(2) Uani 1 1 d .
C8' C 0.55187(18) -0.06757(9) 0.77435(9) 0.0152(2) Uani 1 1 d .
H8' H 0.5980 -0.0169 0.8356 0.018 Uiso 1 1 calc R
C9' C 1.0127(2) -0.27788(11) 0.82681(10) 0.0228(2) Uani 1 1 d .
H9'1 H 0.9337 -0.3525 0.8299 0.034 Uiso 1 1 calc R
H9'2 H 1.1462 -0.2759 0.8850 0.034 Uiso 1 1 calc R
H9'3 H 1.0623 -0.2688 0.7531 0.034 Uiso 1 1 calc R
C3A C 0.32916(17) 0.29432(9) 0.72891(9) 0.01429(19) Uani 1 1 d .
H3A1 H 0.1787 0.3087 0.6818 0.017 Uiso 1 1 calc R
C7A C 0.28437(17) 0.29663(9) 0.85135(8) 0.01276(18) Uani 1 1 d .
C4A' C 0.29607(18) -0.11398(10) 0.60700(9) 0.0169(2) Uani 1 1 d .
C8A' C 0.36172(17) -0.03838(9) 0.69709(9) 0.01377(19) Uani 1 1 d .

loop_
_atom_site_aniso_label
_atom_site_aniso_U_11
_atom_site_aniso_U_22
_atom_site_aniso_U_33
_atom_site_aniso_U_23
_atom_site_aniso_U_13
_atom_site_aniso_U_12
O1 0.0277(4) 0.0158(4) 0.0189(4) -0.0024(3) 0.0057(3) 0.0004(3)
O7' 0.0199(4) 0.0167(4) 0.0209(4) -0.0010(3) 0.0017(3) 0.0068(3)
C1 0.0158(4) 0.0148(5) 0.0165(5) -0.0006(4) 0.0016(4) 0.0029(4)
C2 0.0240(5) 0.0137(5) 0.0247(5) 0.0013(4) 0.0071(4) -0.0001(4)
C3 0.0214(5) 0.0145(5) 0.0228(5) 0.0030(4) 0.0083(4) 0.0004(4)
C4 0.0157(4) 0.0149(5) 0.0154(5) 0.0010(4) 0.0042(4) 0.0015(4)
C5 0.0131(4) 0.0148(5) 0.0136(4) -0.0005(4) 0.0013(3) 0.0013(4)
C6 0.0165(4) 0.0151(5) 0.0164(5) 0.0001(4) 0.0051(4) -0.0003(4)
C7 0.0134(4) 0.0150(5) 0.0177(5) -0.0008(4) 0.0044(4) 0.0003(4)
C8 0.0151(5) 0.0179(5) 0.0172(5) 0.0002(4) -0.0009(4) 0.0024(4)
C2' 0.0161(5) 0.0235(6) 0.0201(5) -0.0020(4) -0.0018(4) 0.0028(4)
C3' 0.0230(6) 0.0304(6) 0.0180(5) 0.0009(5) -0.0028(4) -0.0015(5)
C4' 0.0204(5) 0.0254(6) 0.0165(5) -0.0053(4) -0.0007(4) -0.0037(4)
C5' 0.0230(5) 0.0183(5) 0.0181(5) -0.0069(4) 0.0061(4) -0.0039(4)
C6' 0.0226(5) 0.0138(5) 0.0226(5) -0.0041(4) 0.0081(4) 0.0002(4)
C7' 0.0164(4) 0.0146(5) 0.0172(5) 0.0001(4) 0.0049(4) -0.0002(4)
C8' 0.0168(4) 0.0134(5) 0.0155(5) -0.0021(4) 0.0024(4) 0.0008(4)
C9' 0.0237(5) 0.0201(6) 0.0255(6) 0.0017(5) 0.0070(4) 0.0090(5)
C3A 0.0146(4) 0.0133(5) 0.0152(5) 0.0017(4) 0.0029(3) 0.0027(4)
C7A 0.0123(4) 0.0123(4) 0.0134(4) -0.0001(3) 0.0009(3) 0.0013(3)
C4A' 0.0174(5) 0.0193(5) 0.0145(5) -0.0025(4) 0.0045(4) -0.0030(4)
C8A' 0.0136(4) 0.0137(5) 0.0145(4) -0.0010(4) 0.0040(3) -0.0006(4)

loop_
_atom_type_symbol
_atom_type_description
_atom_type_scat_dispersion_real
_atom_type_scat_dispersion_imag
_atom_type_scat_source
C C 0.0033 0.0016 'International Tables Vol C Tables 4.2.6.8 and 6.1.1.4'
H H 0.0000 0.0000 'International Tables Vol C Tables 4.2.6.8 and 6.1.1.4'
O O 0.0106 0.0060 'International Tables Vol C Tables 4.2.6.8 and 6.1.1.4'

loop_
_geom_angle_atom_site_label_1
_geom_angle_atom_site_label_2
_geom_angle_atom_site_label_3
_geom_angle
C1 O1 H1 109.5
C7' O7' C9' 116.84(9)
O1 C1 C7A 116.69(9)
O1 C1 C2 109.76(9)
C7A C1 C2 104.34(8)
O1 C1 H1A 108.6
C7A C1 H1A 108.6
C2 C1 H1A 108.6
C1 C2 C3 105.66(9)
C1 C2 H2A 110.6
C3 C2 H2A 110.6
C1 C2 H2B 110.6
C3 C2 H2B 110.6
H2A C2 H2B 108.7
C3A C3 C2 103.49(9)
C3A C3 H3A 111.1
C2 C3 H3A 111.1
C3A C3 H3B 111.1
C2 C3 H3B 111.1
H3A C3 H3B 109.0
C3A C4 C5 112.19(8)
C3A C4 H4A 109.2
C5 C4 H4A 109.2
C3A C4 H4B 109.2
C5 C4 H4B 109.2
H4A C4 H4B 107.9
C8A' C5 C2' 110.18(9)
C8A' C5 C4 107.73(8)
C2' C5 C4 111.26(9)
C8A' C5 C6 109.54(8)
C2' C5 C6 108.15(8)
C4 C5 C6 109.98(9)
C7 C6 C5 113.85(9)
C7 C6 H6A 108.8
C5 C6 H6A 108.8
C7 C6 H6B 108.8
C5 C6 H6B 108.8
H6A C6 H6B 107.7
C7A C7 C6 110.76(8)
C7A C7 H7A 109.5
C6 C7 H7A 109.5
C7A C7 H7B 109.5
C6 C7 H7B 109.5
H7A C7 H7B 108.1
C7A C8 H8A 109.5
C7A C8 H8B 109.5
H8A C8 H8B 109.5
C7A C8 H8C 109.5
H8A C8 H8C 109.5
H8B C8 H8C 109.5
C3' C2' C5 113.07(9)
C3' C2' H2'1 109.0
C5 C2' H2'1 109.0
C3' C2' H2'2 109.0
C5 C2' H2'2 109.0
H2'1 C2' H2'2 107.8
C4' C3' C2' 109.60(10)
C4' C3' H3'1 109.7
C2' C3' H3'1 109.7
C4' C3' H3'2 109.7
C2' C3' H3'2 109.7
H3'1 C3' H3'2 108.2
C4A' C4' C3' 111.00(10)
C4A' C4' H4'1 109.4
C3' C4' H4'1 109.4
C4A' C4' H4'2 109.4
C3' C4' H4'2 109.4
H4'1 C4' H4'2 108.0
C6' C5' C4A' 122.71(10)
C6' C5' H5' 118.6
C4A' C5' H5' 118.6
C5' C6' C7' 118.04(10)
C5' C6' H6' 121.0
C7' C6' H6' 121.0
O7' C7' C8' 115.49(9)
O7' C7' C6' 124.37(10)
C8' C7' C6' 120.14(10)
C7' C8' C8A' 121.74(10)
C7' C8' H8' 119.1
C8A' C8' H8' 119.1
O7' C9' H9'1 109.5
O7' C9' H9'2 109.5
H9'1 C9' H9'2 109.5
O7' C9' H9'3 109.5
H9'1 C9' H9'3 109.5
H9'2 C9' H9'3 109.5
C4 C3A C3 119.67(8)
C4 C3A C7A 112.86(8)
C3 C3A C7A 104.21(8)
C4 C3A H3A1 106.4
C3 C3A H3A1 106.4
C7A C3A H3A1 106.4
C7 C7A C3A 108.18(8)
C7 C7A C8 110.92(9)
C3A C7A C8 113.45(8)
C7 C7A C1 115.65(8)
C3A C7A C1 98.61(8)
C8 C7A C1 109.59(9)
C5' C4A' C8A' 118.90(10)
C5' C4A' C4' 119.16(10)
C8A' C4A' C4' 121.94(10)
C8' C8A' C4A' 118.45(10)
C8' C8A' C5 118.23(9)
C4A' C8A' C5 123.26(9)

loop_
_geom_bond_atom_site_label_1
_geom_bond_atom_site_label_2
_geom_bond_distance
O1 C1 1.4253(13)
O1 H1 0.8400
O7' C7' 1.3744(13)
O7' C9' 1.4297(13)
C1 C7A 1.5377(15)
C1 C2 1.5418(16)
C1 H1A 1.0000
C2 C3 1.5533(16)
C2 H2A 0.9900
C2 H2B 0.9900
C3 C3A 1.5285(15)
C3 H3A 0.9900
C3 H3B 0.9900
C4 C3A 1.5190(15)
C4 C5 1.5542(15)
C4 H4A 0.9900
C4 H4B 0.9900
C5 C8A' 1.5303(15)
C5 C2' 1.5445(15)
C5 C6 1.5546(14)
C6 C7 1.5410(15)
C6 H6A 0.9900
C6 H6B 0.9900
C7 C7A 1.5256(14)
C7 H7A 0.9900
C7 H7B 0.9900
C8 C7A 1.5376(14)
C8 H8A 0.9800
C8 H8B 0.9800
C8 H8C 0.9800
C2' C3' 1.5188(17)
C2' H2'1 0.9900
C2' H2'2 0.9900
C3' C4' 1.5124(18)
C3' H3'1 0.9900
C3' H3'2 0.9900
C4' C4A' 1.5106(15)
C4' H4'1 0.9900
C4' H4'2 0.9900
C5' C6' 1.3882(17)
C5' C4A' 1.3929(16)
C5' H5' 0.9500
C6' C7' 1.3915(15)
C6' H6' 0.9500
C7' C8' 1.3885(15)
C8' C8A' 1.3963(14)
C8' H8' 0.9500
C9' H9'1 0.9800
C9' H9'2 0.9800
C9' H9'3 0.9800
C3A C7A 1.5375(14)
C3A H3A1 1.0000
C4A' C8A' 1.4031(15)

loop_
_geom_torsion_atom_site_label_1
_geom_torsion_atom_site_label_2
_geom_torsion_atom_site_label_3
_geom_torsion_atom_site_label_4
_geom_torsion
O1 C1 C2 C3 149.27(9)
C7A C1 C2 C3 23.51(11)
C1 C2 C3 C3A 6.29(11)
C3A C4 C5 C8A' -168.72(8)
C3A C4 C5 C2' 70.42(11)
C3A C4 C5 C6 -49.38(11)
C8A' C5 C6 C7 168.15(9)
C2' C5 C6 C7 -71.75(11)
C4 C5 C6 C7 49.93(11)
C5 C6 C7 C7A -55.94(11)
C8A' C5 C2' C3' -41.31(13)
C4 C5 C2' C3' 78.09(12)
C6 C5 C2' C3' -161.02(10)
C5 C2' C3' C4' 64.82(13)
C2' C3' C4' C4A' -52.54(13)
C4A' C5' C6' C7' -0.26(17)
C9' O7' C7' C8' -170.04(9)
C9' O7' C7' C6' 9.87(16)
C5' C6' C7' O7' -178.57(10)
C5' C6' C7' C8' 1.34(16)
O7' C7' C8' C8A' 178.77(9)
C6' C7' C8' C8A' -1.15(16)
C5 C4 C3A C3 179.58(9)
C5 C4 C3A C7A 56.43(11)
C2 C3 C3A C4 -161.28(9)
C2 C3 C3A C7A -34.03(10)
C6 C7 C7A C3A 58.31(10)
C6 C7 C7A C8 -66.71(11)
C6 C7 C7A C1 167.73(9)
C4 C3A C7A C7 -59.97(10)
C3 C3A C7A C7 168.66(8)
C4 C3A C7A C8 63.54(11)
C3 C3A C7A C8 -67.83(10)
C4 C3A C7A C1 179.34(9)
C3 C3A C7A C1 47.97(9)
O1 C1 C7A C7 80.46(12)
C2 C1 C7A C7 -158.27(9)
O1 C1 C7A C3A -164.54(9)
C2 C1 C7A C3A -43.27(10)
O1 C1 C7A C8 -45.78(12)
C2 C1 C7A C8 75.49(10)
C6' C5' C4A' C8A' -1.04(17)
C6' C5' C4A' C4' 178.33(11)
C3' C4' C4A' C5' -156.80(11)
C3' C4' C4A' C8A' 22.55(15)
C7' C8' C8A' C4A' -0.17(15)
C7' C8' C8A' C5 -177.37(10)
C5' C4A' C8A' C8' 1.23(15)
C4' C4A' C8A' C8' -178.12(10)
C5' C4A' C8A' C5 178.28(9)
C4' C4A' C8A' C5 -1.06(17)
C2' C5 C8A' C8' -172.92(9)
C4 C5 C8A' C8' 65.55(11)
C6 C5 C8A' C8' -54.06(12)
C2' C5 C8A' C4A' 10.02(14)
C4 C5 C8A' C4A' -111.52(11)
C6 C5 C8A' C4A' 128.88(11)
